data_7224723
loop_
_publ_author_name
'Mo, Yuanzhao'
'Nie, HuiFang'
'Lei, Yang'
'Zhang, Dongxu'
'Li, XiaoYe'
'Wang, QiaoFeng'
'zhang, shengyong'

_publ_section_title
;
 Asymmetric Transfer Hydrogenation of \g-aryl \a, \g-dioxo-butyric acid
 esters
;
_journal_name_full 'RSC Adv.'
_journal_paper_doi 10.1039/C6RA02500E
_journal_year 2016
_chemical_formula_sum 'C13 H16 O5'
_chemical_formula_weight 252.26
_chemical_name_systematic
; 
 ? 
;
_space_group_IT_number 4
_symmetry_cell_setting monoclinic
_symmetry_space_group_name_Hall 'P 2yb'
_symmetry_space_group_name_H-M 'P 1 21 1'
_atom_sites_solution_hydrogens geom
_atom_sites_solution_primary direct
_atom_sites_solution_secondary difmap
_audit_creation_method SHELXL-97
_audit_update_record
;
2016-01-14 deposited with the CCDC.
2016-03-23 downloaded from the CCDC.
;
_cell_angle_alpha 90.00
_cell_angle_beta 90.618(4)
_cell_angle_gamma 90.00
_cell_formula_units_Z 4
_cell_length_a 5.0181(11)
_cell_length_b 11.253(2)
_cell_length_c 22.901(5)
_cell_measurement_reflns_used 1167
_cell_measurement_temperature 296(2)
_cell_measurement_theta_max 21.16
_cell_measurement_theta_min 2.54
_cell_volume 1293.1(5)
_computing_cell_refinement 'Bruker SAINT'
_computing_data_collection 'Bruker APEX2'
_computing_data_reduction 'Bruker SAINT'
_computing_molecular_graphics 'Bruker SHELXTL'
_computing_publication_material 'Bruker SHELXTL'
_computing_structure_refinement 'SHELXL-97 (Sheldrick, 2008)'
_computing_structure_solution 'SHELXS-97 (Sheldrick, 2008)'
_diffrn_ambient_temperature 296(2)
_diffrn_measured_fraction_theta_full 0.998
_diffrn_measured_fraction_theta_max 0.998
_diffrn_measurement_device_type 'Bruker APEX-II CCD'
_diffrn_measurement_method '\f and \w scans'
_diffrn_radiation_monochromator graphite
_diffrn_radiation_source 'fine-focus sealed tube'
_diffrn_radiation_type MoK\a
_diffrn_radiation_wavelength 0.71073
_diffrn_reflns_av_R_equivalents 0.0225
_diffrn_reflns_av_sigmaI/netI 0.0459
_diffrn_reflns_limit_h_max 5
_diffrn_reflns_limit_h_min -5
_diffrn_reflns_limit_k_max 12
_diffrn_reflns_limit_k_min -13
_diffrn_reflns_limit_l_max 27
_diffrn_reflns_limit_l_min -25
_diffrn_reflns_number 6419
_diffrn_reflns_theta_full 25.10
_diffrn_reflns_theta_max 25.10
_diffrn_reflns_theta_min 0.89
_exptl_absorpt_coefficient_mu 0.100
_exptl_absorpt_correction_T_max 0.9860
_exptl_absorpt_correction_T_min 0.9643
_exptl_absorpt_correction_type none
_exptl_crystal_density_diffrn 1.296
_exptl_crystal_density_meas 0
_exptl_crystal_density_method 'not measured'
_exptl_crystal_F_000 536
_exptl_crystal_size_max 0.37
_exptl_crystal_size_mid 0.25
_exptl_crystal_size_min 0.14
_refine_diff_density_max 0.175
_refine_diff_density_min -0.183
_refine_diff_density_rms 0.047
_refine_ls_abs_structure_details 'Flack H D (1983), Acta Cryst. A39, 876-881'
_refine_ls_abs_structure_Flack 0.9(14)
_refine_ls_extinction_coef 0.0127(16)
_refine_ls_extinction_expression Fc^*^=kFc[1+0.001xFc^2^\l^3^/sin(2\q)]^-1/4^
_refine_ls_extinction_method SHELXL
_refine_ls_goodness_of_fit_ref 1.035
_refine_ls_hydrogen_treatment mixed
_refine_ls_matrix_type full
_refine_ls_number_parameters 331
_refine_ls_number_reflns 4112
_refine_ls_number_restraints 1
_refine_ls_restrained_S_all 1.035
_refine_ls_R_factor_all 0.0868
_refine_ls_R_factor_gt 0.0538
_refine_ls_shift/su_max 0.000
_refine_ls_shift/su_mean 0.000
_refine_ls_structure_factor_coef Fsqd
_refine_ls_weighting_details 'calc w=1/[\s^2^(Fo^2^)+(0.0525P)^2^+0.0913P] where P=(Fo^2^+2Fc^2^)/3'
_refine_ls_weighting_scheme calc
_refine_ls_wR_factor_gt 0.1144
_refine_ls_wR_factor_ref 0.1303
_reflns_number_gt 2710
_reflns_number_total 4112
_reflns_threshold_expression >2sigma(I)
_cod_data_source_file c6ra02500e2.cif
_cod_data_source_block xb8523_0m
_cod_depositor_comments
;
The following automatic conversions were performed:

'_symmetry_cell_setting' value 'Monoclinic' changed to 'monoclinic'
according to
/usr/data/users/saulius/crontab/automatic-downloads/rss-feeds/RSC/lib/dictionaries/cif_core.dic
dictionary named 'cif_core.dic' version 2.4.2 from 2011-04-26.

Automatic conversion script
Id: cif_fix_values 4268 2015-11-12 08:31:59Z antanas 
;
_cod_original_sg_symbol_H-M P2(1)
_cod_database_code 7224723

loop_
_symmetry_equiv_pos_as_xyz
'x, y, z'
'-x, y+1/2, -z'

loop_
_atom_site_label
_atom_site_type_symbol
_atom_site_fract_x
_atom_site_fract_y
_atom_site_fract_z
_atom_site_U_iso_or_equiv
_atom_site_adp_type
_atom_site_occupancy
_atom_site_symmetry_multiplicity
_atom_site_calc_flag
_atom_site_refinement_flags
O1 O 0.6972(6) 0.6430(3) 1.13319(12) 0.0838(9) Uani 1 1 d .
O2 O -0.0194(5) 0.4730(2) 0.92255(12) 0.0800(9) Uani 1 1 d .
O3 O -0.5432(5) 0.7218(3) 0.85863(13) 0.0820(9) Uani 1 1 d .
H3 H -0.6863 0.6959 0.8466 0.123 Uiso 1 1 calc R
O4 O -0.3452(5) 0.5140(3) 0.78775(11) 0.0804(9) Uani 1 1 d .
O5 O -0.0055(5) 0.6326(3) 0.80728(11) 0.0872(10) Uani 1 1 d .
O6 O 1.2397(6) 0.6254(2) 0.64107(11) 0.0792(8) Uani 1 1 d .
O7 O 0.5117(6) 0.4451(2) 0.43407(12) 0.0794(9) Uani 1 1 d .
O8 O -0.0218(5) 0.6898(3) 0.37119(13) 0.0803(9) Uani 1 1 d .
H8 H -0.1453 0.6640 0.3512 0.120 Uiso 1 1 calc R
O9 O 0.1665(5) 0.4901(3) 0.29733(13) 0.1090(13) Uani 1 1 d .
O10 O 0.5200(5) 0.6002(3) 0.31742(11) 0.0838(9) Uani 1 1 d .
C1 C 0.7251(10) 0.7545(4) 1.1623(2) 0.1025(16) Uani 1 1 d .
H1A H 0.7904 0.8128 1.1354 0.154 Uiso 1 1 calc R
H1B H 0.8486 0.7465 1.1943 0.154 Uiso 1 1 calc R
H1C H 0.5550 0.7793 1.1767 0.154 Uiso 1 1 calc R
C2 C 0.5217(7) 0.6348(3) 1.08856(16) 0.0616(10) Uani 1 1 d .
C3 C 0.3612(7) 0.7248(3) 1.06843(16) 0.0625(10) Uani 1 1 d .
H3A H 0.3690 0.7994 1.0858 0.075 Uiso 1 1 calc R
C4 C 0.1877(7) 0.7045(3) 1.02221(15) 0.0575(10) Uani 1 1 d .
H4 H 0.0797 0.7662 1.0089 0.069 Uiso 1 1 calc R
C5 C 0.1704(6) 0.5952(3) 0.99530(14) 0.0517(9) Uani 1 1 d .
C6 C 0.3353(7) 0.5043(3) 1.01626(17) 0.0649(11) Uani 1 1 d .
H6 H 0.3274 0.4297 0.9989 0.078 Uiso 1 1 calc R
C7 C 0.5077(8) 0.5231(4) 1.06176(17) 0.0682(11) Uani 1 1 d .
H7 H 0.6163 0.4616 1.0750 0.082 Uiso 1 1 calc R
C8 C -0.0130(7) 0.5702(3) 0.94584(15) 0.0572(10) Uani 1 1 d .
C9 C -0.1954(7) 0.6684(3) 0.92330(15) 0.0588(10) Uani 1 1 d .
H9A H -0.3055 0.6968 0.9550 0.071 Uiso 1 1 calc R
H9B H -0.0881 0.7345 0.9099 0.071 Uiso 1 1 calc R
C10 C -0.3731(7) 0.6256(3) 0.87369(15) 0.0590(10) Uani 1 1 d .
H10 H -0.4798 0.5578 0.8867 0.071 Uiso 1 1 calc R
C11 C -0.2156(7) 0.5912(4) 0.82075(16) 0.0636(10) Uani 1 1 d .
C12 C -0.2225(10) 0.4806(6) 0.73272(18) 0.1092(18) Uani 1 1 d .
H12A H -0.2005 0.5506 0.7085 0.131 Uiso 1 1 calc R
H12B H -0.0476 0.4469 0.7403 0.131 Uiso 1 1 calc R
C13 C -0.3813(13) 0.3976(5) 0.7032(2) 0.137(2) Uani 1 1 d .
H13A H -0.3723 0.3226 0.7232 0.205 Uiso 1 1 calc R
H13B H -0.3183 0.3881 0.6641 0.205 Uiso 1 1 calc R
H13C H -0.5626 0.4249 0.7022 0.205 Uiso 1 1 calc R
C14 C 1.2651(10) 0.7386(4) 0.66856(18) 0.0951(15) Uani 1 1 d .
H14A H 1.3228 0.7962 0.6405 0.143 Uiso 1 1 calc R
H14B H 1.3936 0.7336 0.6998 0.143 Uiso 1 1 calc R
H14C H 1.0958 0.7621 0.6839 0.143 Uiso 1 1 calc R
C15 C 1.0603(7) 0.6141(4) 0.59658(15) 0.0599(10) Uani 1 1 d .
C16 C 0.8978(7) 0.7041(3) 0.57650(16) 0.0602(10) Uani 1 1 d .
H16 H 0.9068 0.7794 0.5932 0.072 Uiso 1 1 calc R
C17 C 0.7206(7) 0.6812(3) 0.53112(15) 0.0578(10) Uani 1 1 d .
H17 H 0.6111 0.7421 0.5175 0.069 Uiso 1 1 calc R
C18 C 0.7023(7) 0.5697(3) 0.50544(14) 0.0525(9) Uani 1 1 d .
C19 C 0.8693(7) 0.4808(3) 0.52666(16) 0.0622(10) Uani 1 1 d .
H19 H 0.8614 0.4054 0.5101 0.075 Uiso 1 1 calc R
C20 C 1.0459(8) 0.5025(3) 0.57170(17) 0.0687(11) Uani 1 1 d .
H20 H 1.1559 0.4419 0.5854 0.082 Uiso 1 1 calc R
C21 C 0.5166(7) 0.5436(3) 0.45636(16) 0.0585(10) Uani 1 1 d .
C22 C 0.3354(7) 0.6388(3) 0.43375(15) 0.0598(10) Uani 1 1 d .
H22A H 0.4420 0.7046 0.4198 0.072 Uiso 1 1 calc R
H22B H 0.2270 0.6679 0.4655 0.072 Uiso 1 1 calc R
C23 C 0.1556(7) 0.5964(3) 0.38510(15) 0.0626(10) Uani 1 1 d .
H23 H 0.0537 0.5275 0.3985 0.075 Uiso 1 1 calc R
C24 C 0.3059(7) 0.5633(4) 0.33099(17) 0.0657(11) Uani 1 1 d .
C25 C 0.2743(10) 0.4611(8) 0.2400(2) 0.161(3) Uani 1 1 d .
H25A H 0.3974 0.5232 0.2287 0.193 Uiso 1 1 calc R
H25B H 0.3746 0.3876 0.2431 0.193 Uiso 1 1 calc R
C26 C 0.0970(13) 0.4493(7) 0.1995(2) 0.158(3) Uani 1 1 d .
H26A H 0.1824 0.4314 0.1633 0.237 Uiso 1 1 calc R
H26B H -0.0020 0.5219 0.1956 0.237 Uiso 1 1 calc R
H26C H -0.0220 0.3858 0.2095 0.237 Uiso 1 1 calc R

loop_
_atom_site_aniso_label
_atom_site_aniso_U_11
_atom_site_aniso_U_22
_atom_site_aniso_U_33
_atom_site_aniso_U_23
_atom_site_aniso_U_13
_atom_site_aniso_U_12
O1 0.100(2) 0.078(2) 0.0729(18) 0.0018(17) -0.0224(17) 0.0086(17)
O2 0.088(2) 0.056(2) 0.096(2) -0.0211(17) -0.0053(16) -0.0022(15)
O3 0.0528(16) 0.083(2) 0.110(2) -0.0139(18) -0.0110(16) 0.0045(14)
O4 0.0664(17) 0.102(2) 0.0731(18) -0.0248(17) 0.0168(14) -0.0195(16)
O5 0.0573(16) 0.125(3) 0.0793(18) -0.0080(17) 0.0111(14) -0.0324(17)
O6 0.095(2) 0.076(2) 0.0661(17) 0.0000(16) -0.0084(15) -0.0028(17)
O7 0.093(2) 0.0528(19) 0.093(2) -0.0249(16) -0.0010(16) -0.0030(14)
O8 0.0552(17) 0.079(2) 0.106(2) -0.0196(17) -0.0046(15) -0.0032(15)
O9 0.0617(18) 0.163(3) 0.102(2) -0.070(2) 0.0201(17) -0.033(2)
O10 0.0555(16) 0.117(3) 0.0793(17) -0.0102(18) 0.0134(14) -0.0250(16)
C1 0.126(4) 0.104(4) 0.076(3) -0.012(3) -0.026(3) -0.002(3)
C2 0.063(2) 0.065(3) 0.057(2) 0.003(2) 0.0052(19) 0.001(2)
C3 0.068(2) 0.058(2) 0.061(2) -0.007(2) 0.001(2) 0.001(2)
C4 0.061(2) 0.050(2) 0.061(2) 0.0010(19) 0.0016(19) 0.0082(18)
C5 0.053(2) 0.044(2) 0.058(2) 0.0032(19) 0.0140(17) -0.0030(17)
C6 0.075(3) 0.045(2) 0.075(3) 0.002(2) 0.015(2) 0.003(2)
C7 0.076(3) 0.059(3) 0.069(3) 0.011(2) -0.002(2) 0.008(2)
C8 0.054(2) 0.055(3) 0.063(2) -0.007(2) 0.0120(19) -0.0073(19)
C9 0.050(2) 0.062(3) 0.064(2) -0.0048(19) 0.0082(18) -0.0034(17)
C10 0.0430(19) 0.065(3) 0.069(2) -0.009(2) 0.0038(18) -0.0079(18)
C11 0.048(2) 0.074(3) 0.069(2) -0.001(2) 0.001(2) -0.010(2)
C12 0.101(4) 0.154(5) 0.073(3) -0.036(3) 0.033(3) -0.029(4)
C13 0.177(6) 0.133(5) 0.102(4) -0.042(4) 0.042(4) -0.033(5)
C14 0.127(4) 0.087(3) 0.071(3) -0.013(3) -0.016(3) -0.015(3)
C15 0.063(2) 0.063(3) 0.053(2) 0.001(2) 0.0081(19) -0.006(2)
C16 0.070(2) 0.049(2) 0.061(2) -0.004(2) 0.005(2) -0.002(2)
C17 0.061(2) 0.045(2) 0.067(2) -0.009(2) 0.008(2) 0.0020(17)
C18 0.057(2) 0.047(2) 0.053(2) -0.0007(19) 0.0128(18) -0.0020(18)
C19 0.075(3) 0.042(2) 0.070(3) -0.004(2) 0.017(2) -0.004(2)
C20 0.081(3) 0.051(3) 0.074(3) 0.003(2) 0.003(2) 0.006(2)
C21 0.059(2) 0.049(2) 0.068(2) -0.008(2) 0.022(2) -0.0090(18)
C22 0.056(2) 0.052(2) 0.072(2) -0.013(2) 0.0072(19) -0.0075(19)
C23 0.051(2) 0.059(2) 0.078(2) -0.015(2) 0.0113(19) -0.0124(18)
C24 0.047(2) 0.078(3) 0.072(2) -0.012(2) 0.002(2) -0.007(2)
C25 0.072(4) 0.303(9) 0.107(4) -0.109(6) 0.014(3) -0.015(5)
C26 0.149(6) 0.240(9) 0.084(4) 0.025(5) 0.004(4) 0.059(6)

loop_
_atom_type_symbol
_atom_type_description
_atom_type_scat_dispersion_real
_atom_type_scat_dispersion_imag
_atom_type_scat_source
C C 0.0033 0.0016 'International Tables Vol C Tables 4.2.6.8 and 6.1.1.4'
H H 0.0000 0.0000 'International Tables Vol C Tables 4.2.6.8 and 6.1.1.4'
O O 0.0106 0.0060 'International Tables Vol C Tables 4.2.6.8 and 6.1.1.4'

loop_
_geom_angle_atom_site_label_1
_geom_angle_atom_site_label_2
_geom_angle_atom_site_label_3
_geom_angle
C2 O1 C1 118.4(3)
C10 O3 H3 109.5
C11 O4 C12 117.1(3)
C15 O6 C14 118.1(3)
C23 O8 H8 109.5
C24 O9 C25 117.6(3)
O1 C1 H1A 109.5
O1 C1 H1B 109.5
H1A C1 H1B 109.5
O1 C1 H1C 109.5
H1A C1 H1C 109.5
H1B C1 H1C 109.5
O1 C2 C3 125.6(4)
O1 C2 C7 115.1(3)
C3 C2 C7 119.3(4)
C2 C3 C4 119.9(4)
C2 C3 H3A 120.1
C4 C3 H3A 120.1
C5 C4 C3 121.8(3)
C5 C4 H4 119.1
C3 C4 H4 119.1
C4 C5 C6 117.7(3)
C4 C5 C8 123.2(3)
C6 C5 C8 119.0(3)
C7 C6 C5 121.1(4)
C7 C6 H6 119.4
C5 C6 H6 119.4
C6 C7 C2 120.2(4)
C6 C7 H7 119.9
C2 C7 H7 119.9
O2 C8 C5 121.3(4)
O2 C8 C9 119.4(3)
C5 C8 C9 119.3(3)
C10 C9 C8 111.7(3)
C10 C9 H9A 109.3
C8 C9 H9A 109.3
C10 C9 H9B 109.3
C8 C9 H9B 109.3
H9A C9 H9B 107.9
O3 C10 C11 108.7(3)
O3 C10 C9 106.7(3)
C11 C10 C9 112.1(3)
O3 C10 H10 109.8
C11 C10 H10 109.8
C9 C10 H10 109.8
O5 C11 O4 122.7(4)
O5 C11 C10 125.4(4)
O4 C11 C10 111.8(3)
C13 C12 O4 110.2(4)
C13 C12 H12A 109.6
O4 C12 H12A 109.6
C13 C12 H12B 109.6
O4 C12 H12B 109.6
H12A C12 H12B 108.1
C12 C13 H13A 109.5
C12 C13 H13B 109.5
H13A C13 H13B 109.5
C12 C13 H13C 109.5
H13A C13 H13C 109.5
H13B C13 H13C 109.5
O6 C14 H14A 109.5
O6 C14 H14B 109.5
H14A C14 H14B 109.5
O6 C14 H14C 109.5
H14A C14 H14C 109.5
H14B C14 H14C 109.5
O6 C15 C16 124.5(4)
O6 C15 C20 115.2(4)
C16 C15 C20 120.2(4)
C15 C16 C17 119.1(3)
C15 C16 H16 120.4
C17 C16 H16 120.4
C16 C17 C18 121.7(3)
C16 C17 H17 119.2
C18 C17 H17 119.2
C17 C18 C19 117.8(3)
C17 C18 C21 122.6(3)
C19 C18 C21 119.6(3)
C20 C19 C18 121.1(3)
C20 C19 H19 119.5
C18 C19 H19 119.5
C19 C20 C15 120.1(4)
C19 C20 H20 120.0
C15 C20 H20 120.0
O7 C21 C18 120.4(4)
O7 C21 C22 119.8(4)
C18 C21 C22 119.8(3)
C21 C22 C23 112.8(3)
C21 C22 H22A 109.0
C23 C22 H22A 109.0
C21 C22 H22B 109.0
C23 C22 H22B 109.0
H22A C22 H22B 107.8
O8 C23 C22 107.6(3)
O8 C23 C24 108.6(3)
C22 C23 C24 112.8(3)
O8 C23 H23 109.3
C22 C23 H23 109.3
C24 C23 H23 109.3
O10 C24 O9 122.4(4)
O10 C24 C23 126.0(4)
O9 C24 C23 111.6(3)
C26 C25 O9 114.2(5)
C26 C25 H25A 108.7
O9 C25 H25A 108.7
C26 C25 H25B 108.7
O9 C25 H25B 108.7
H25A C25 H25B 107.6
C25 C26 H26A 109.5
C25 C26 H26B 109.5
H26A C26 H26B 109.5
C25 C26 H26C 109.5
H26A C26 H26C 109.5
H26B C26 H26C 109.5

loop_
_geom_bond_atom_site_label_1
_geom_bond_atom_site_label_2
_geom_bond_distance
O1 C2 1.345(4)
O1 C1 1.427(5)
O2 C8 1.217(4)
O3 C10 1.418(4)
O3 H3 0.8200
O4 C11 1.318(4)
O4 C12 1.458(4)
O5 C11 1.196(4)
O6 C15 1.358(4)
O6 C14 1.425(5)
O7 C21 1.221(4)
O8 C23 1.412(4)
O8 H8 0.8200
O9 C24 1.323(4)
O9 C25 1.463(5)
O10 C24 1.196(4)
C1 H1A 0.9600
C1 H1B 0.9600
C1 H1C 0.9600
C2 C3 1.370(5)
C2 C7 1.400(5)
C3 C4 1.382(5)
C3 H3A 0.9300
C4 C5 1.377(5)
C4 H4 0.9300
C5 C6 1.398(5)
C5 C8 1.479(5)
C6 C7 1.364(5)
C6 H6 0.9300
C7 H7 0.9300
C8 C9 1.522(5)
C9 C10 1.515(4)
C9 H9A 0.9700
C9 H9B 0.9700
C10 C11 1.505(5)
C10 H10 0.9800
C12 C13 1.397(7)
C12 H12A 0.9700
C12 H12B 0.9700
C13 H13A 0.9600
C13 H13B 0.9600
C13 H13C 0.9600
C14 H14A 0.9600
C14 H14B 0.9600
C14 H14C 0.9600
C15 C16 1.377(5)
C15 C20 1.380(5)
C16 C17 1.385(5)
C16 H16 0.9300
C17 C18 1.388(4)
C17 H17 0.9300
C18 C19 1.389(5)
C18 C21 1.482(5)
C19 C20 1.375(5)
C19 H19 0.9300
C20 H20 0.9300
C21 C22 1.494(5)
C22 C23 1.504(4)
C22 H22A 0.9700
C22 H22B 0.9700
C23 C24 1.504(5)
C23 H23 0.9800
C25 C26 1.284(7)
C25 H25A 0.9700
C25 H25B 0.9700
C26 H26A 0.9600
C26 H26B 0.9600
C26 H26C 0.9600

loop_
_geom_torsion_atom_site_label_1
_geom_torsion_atom_site_label_2
_geom_torsion_atom_site_label_3
_geom_torsion_atom_site_label_4
_geom_torsion
C1 O1 C2 C3 -0.9(6)
C1 O1 C2 C7 179.3(4)
O1 C2 C3 C4 -179.7(3)
C7 C2 C3 C4 0.1(5)
C2 C3 C4 C5 0.0(5)
C3 C4 C5 C6 0.0(5)
C3 C4 C5 C8 179.9(3)
C4 C5 C6 C7 -0.1(5)
C8 C5 C6 C7 180.0(3)
C5 C6 C7 C2 0.2(5)
O1 C2 C7 C6 179.6(3)
C3 C2 C7 C6 -0.2(6)
C4 C5 C8 O2 178.7(3)
C6 C5 C8 O2 -1.3(5)
C4 C5 C8 C9 -0.7(5)
C6 C5 C8 C9 179.3(3)
O2 C8 C9 C10 2.0(4)
C5 C8 C9 C10 -178.6(3)
C8 C9 C10 O3 176.8(3)
C8 C9 C10 C11 -64.4(4)
C12 O4 C11 O5 -0.6(6)
C12 O4 C11 C10 175.4(4)
O3 C10 C11 O5 88.8(4)
C9 C10 C11 O5 -28.8(5)
O3 C10 C11 O4 -86.9(4)
C9 C10 C11 O4 155.4(3)
C11 O4 C12 C13 179.3(5)
C14 O6 C15 C16 -0.9(5)
C14 O6 C15 C20 179.8(4)
O6 C15 C16 C17 -179.4(3)
C20 C15 C16 C17 -0.1(5)
C15 C16 C17 C18 0.1(5)
C16 C17 C18 C19 -0.2(5)
C16 C17 C18 C21 -179.2(3)
C17 C18 C19 C20 0.2(5)
C21 C18 C19 C20 179.3(3)
C18 C19 C20 C15 -0.2(6)
O6 C15 C20 C19 179.4(3)
C16 C15 C20 C19 0.1(6)
C17 C18 C21 O7 178.1(3)
C19 C18 C21 O7 -0.9(5)
C17 C18 C21 C22 -1.4(5)
C19 C18 C21 C22 179.6(3)
O7 C21 C22 C23 1.9(5)
C18 C21 C22 C23 -178.5(3)
C21 C22 C23 O8 174.6(3)
C21 C22 C23 C24 -65.6(4)
C25 O9 C24 O10 -4.2(7)
C25 O9 C24 C23 173.1(5)
O8 C23 C24 O10 94.6(5)
C22 C23 C24 O10 -24.6(6)
O8 C23 C24 O9 -82.6(4)
C22 C23 C24 O9 158.2(3)
C24 O9 C25 C26 -143.8(7)
